data_2009474
loop_
_publ_author_name
'Glidewell, Christopher'
'Zakaria, Choudhury M.'
'Ferguson, George'
'Gallagher, John F.'

_publ_section_title
;
 C--H^{&#x00B7;&#x00B7;&#x00B7;^}I^{-^} interactions in ferrocene
 derivatives: structures of (Ferrocenylmethyl)triphenylphosphonium
 iodide and 1,1'-ferrocenediylbis(methyltriphenylphosphonium iodide)
 dichloromethane solvate (1/1)
;
_journal_issue 2
_journal_name_full 'Acta Crystallographica Section C'
_journal_page_first 233
_journal_page_last 238
_journal_paper_doi 10.1107/S0108270193007929
_journal_volume 50
_journal_year 1994
_chemical_formula_moiety 'C48 H42 P2 Fe 2+, 2I 1- , CH2 Cl2'
_chemical_formula_structural '[C48H42P2Fe] 2+, 2[I] 1-, CH2Cl2 '
_chemical_formula_sum 'C49 H44 Cl2 Fe I2 P2'
_chemical_formula_weight 1075.5
_chemical_name_common
;1,1'-Ferrocenediylbis(methyltriphenylphosphonium iodide) dichloromethane
solvate (1/1)
;
_chemical_name_systematic
;
 1,1'-Ferrocenediylbis(methyltriphenylphosphonium iodide) dichloromethane
solvate (1/1)
;
_space_group_IT_number 2
_symmetry_cell_setting triclinic
_symmetry_space_group_name_Hall '-P 1'
_symmetry_space_group_name_H-M 'P -1'
_cell_angle_alpha 105.137(5)
_cell_angle_beta 98.049(6)
_cell_angle_gamma 107.414(6)
_cell_formula_units_Z 2
_cell_length_a 10.2799(8)
_cell_length_b 13.0137(7)
_cell_length_c 19.3758(11)
_cell_measurement_reflns_used 25
_cell_measurement_temperature 293
_cell_measurement_theta_max 21.0
_cell_measurement_theta_min 15.0
_cell_volume 2319.5(3)
_computing_cell_refinement 'Enraf Nonius CAD-4 software'
_computing_data_collection 'Enraf Nonius CAD-4 software'
_computing_data_reduction 'NRCVAX DATRD2'
_computing_molecular_graphics 'NRCVAX, ORTEPII and PLUTON'
_computing_publication_material 'NRCVAX TABLES'
_computing_structure_refinement 'NRCVAX LSTSQ'
_computing_structure_solution 'NRCVAX SOLVER'
_diffrn_ambient_temperature 293
_diffrn_measurement_device 'Nonius CAD-4'
_diffrn_measurement_method \w/2\q
_diffrn_radiation_monochromator graphite
_diffrn_radiation_source 'xray tube'
_diffrn_radiation_type 'Molybdenum K\a'
_diffrn_radiation_wavelength 0.71073
_diffrn_reflns_av_R_equivalents 0.0
_diffrn_reflns_limit_h_max 12
_diffrn_reflns_limit_h_min -13
_diffrn_reflns_limit_k_max 16
_diffrn_reflns_limit_k_min 0
_diffrn_reflns_limit_l_max 23
_diffrn_reflns_limit_l_min -24
_diffrn_reflns_number 10084
_diffrn_reflns_theta_max 27.0
_diffrn_reflns_theta_min 1.5
_diffrn_standards_decay_% 'decay of 5% during data collection'
_diffrn_standards_interval_time 40
_diffrn_standards_number 3
_exptl_absorpt_coefficient_mu 1.86
_exptl_absorpt_correction_T_max 0.660
_exptl_absorpt_correction_T_min 0.582
_exptl_absorpt_correction_type empirical
_exptl_crystal_colour block
_exptl_crystal_density_diffrn 1.54
_exptl_crystal_description orange
_exptl_crystal_F_000 1068
_exptl_crystal_size_max 0.30
_exptl_crystal_size_mid 0.25
_exptl_crystal_size_min 0.25
_refine_diff_density_max 1.40
_refine_diff_density_min -1.20
_refine_ls_extinction_coef 0
_refine_ls_extinction_method none
_refine_ls_goodness_of_fit_obs 1.31
_refine_ls_hydrogen_treatment 'noref;  C-H riding 0.95 \%A'
_refine_ls_matrix_type full
_refine_ls_number_parameters 529
_refine_ls_number_reflns 6530
_refine_ls_R_factor_all 0.067
_refine_ls_R_factor_obs 0.032
_refine_ls_shift/esd_max <0.008
_refine_ls_structure_factor_coef F
_refine_ls_weighting_details 'w = 1/(\s^2^(F) + 0.0005F^2^)'
_refine_ls_weighting_scheme calc
_refine_ls_wR_factor_all 0.046
_refine_ls_wR_factor_obs 0.041
_reflns_number_observed 6530
_reflns_number_total 10084
_reflns_observed_criterion 'I~net~ > 3.0\s(I~net~)'
_cod_data_source_file mu1077.cif
_cod_data_source_block 2
_cod_depositor_comments
;
 Changing the _atom_site_occupancy data item value from '.' to '1'
 for all fully occupied atom sites.

 Antanas Vaitkus,
 2017-02-10

The following automatic conversions were performed:
'_symmetry_cell_setting' value 'Triclinic' changed to 'triclinic'
according to '/home/saulius/struct/CIF-dictionaries/cif_core.dic'
dictionary named 'cif_core.dic' version 2.4.1 from 2010-06-29.

Automatic conversion script
Id: cif_fix_enum 1527 2010-12-29 10:47:43Z saulius 

The following automatic conversions were performed:

'_atom_site_thermal_displace_type' tag value 'Uij' was replaced with
'Uani' value 63 times.

Automatic conversion script
Id: cif_fix_values 1646 2011-03-28 12:23:43Z adriana 

The following automatic conversions were performed:

'_symmetry_cell_setting' value 'Triclinic' changed to 'triclinic'
according to /home/saulius/struct/CIF-dictionaries/cif_core.dic
dictionary named 'cif_core.dic' version 2.4.1 from 2010-06-29.

Automatic conversion script
Id: cif_fix_values 1715 2011-07-08 13:25:40Z adriana 

The following automatic conversions were performed:

'_refine_ls_weighting_scheme' value '1/(\s^2^(F) + 0.0005F^2^)' was
changed to 'calc'. New tag '_refine_ls_weighting_details' was
created. The value of the new tag was set to 'w = 1/(\s^2^(F) +
0.0005F^2^)'.

Automatic conversion script
Id: cif_fix_values 3143 2015-03-26 13:38:13Z robertas 
;
_cod_original_formula_sum 'C49 H44 P2 Cl2 Fe I2 '
_cod_database_code 2009474

loop_
_symmetry_equiv_pos_as_xyz
x,y,z
-x,-y,-z

loop_
_atom_site_aniso_label
_atom_site_aniso_U_11
_atom_site_aniso_U_22
_atom_site_aniso_U_33
_atom_site_aniso_U_12
_atom_site_aniso_U_13
_atom_site_aniso_U_23
_atom_site_aniso_type_symbol
I(1) 0.04505(15) 0.05431(17) 0.05870(19) 0.0398(3) 0.0059(3) 0.0060(3) I
I(2) 0.0817(2) 0.0743(2) 0.0867(3) 0.1050(4) 0.0846(4) 0.0846(4) I
Fe 0.0418(3) 0.0484(3) 0.0414(3) 0.0294(5) 0.0011(5) 0.0279(5) Fe
P(1) 0.0511(6) 0.0380(5) 0.0379(5) 0.0257(9) 0.0204(9) 0.0227(8) P
P(2) 0.0414(5) 0.0394(5) 0.0388(5) 0.0386(8) 0.0145(8) 0.0237(8) P
C(1A) 0.050(2) 0.0376(19) 0.039(2) 0.019(3) 0.024(3) 0.024(3) C
C(1B) 0.042(2) 0.051(2) 0.040(2) 0.040(3) 0.024(3) 0.030(3) C
C(11A) 0.066(3) 0.070(3) 0.067(3) 0.079(5) 0.061(5) 0.062(5) C
C(12A) 0.043(2) 0.102(4) 0.079(4) 0.053(5) 0.022(5) 0.090(6) C
C(13A) 0.055(3) 0.064(3) 0.060(3) -0.005(5) -0.009(4) 0.033(5) C
C(14A) 0.056(2) 0.042(2) 0.050(2) 0.029(4) 0.015(4) 0.018(4) C
C(15A) 0.044(2) 0.040(2) 0.046(2) 0.029(3) 0.020(3) 0.027(3) C
C(21A) 0.067(3) 0.056(3) 0.041(2) 0.028(4) 0.031(4) 0.026(4) C
C(22A) 0.076(3) 0.082(4) 0.040(3) 0.001(6) -0.018(5) 0.047(5) C
C(23A) 0.051(3) 0.079(3) 0.081(4) 0.029(5) -0.019(5) 0.092(6) C
C(24A) 0.045(2) 0.050(2) 0.066(3) 0.036(4) 0.007(4) 0.039(4) C
C(25A) 0.043(2) 0.047(2) 0.039(2) 0.031(3) 0.015(3) 0.026(3) C
C(11) 0.055(2) 0.049(2) 0.035(2) 0.029(4) 0.021(4) 0.027(4) C
C(12) 0.081(3) 0.044(2) 0.054(3) 0.024(4) -0.009(5) 0.019(4) C
C(13) 0.075(3) 0.055(3) 0.062(3) 0.014(5) 0.008(5) 0.014(5) C
C(14) 0.060(3) 0.090(4) 0.050(3) 0.019(5) 0.011(4) 0.040(5) C
C(15) 0.065(3) 0.083(4) 0.064(3) 0.034(5) 0.017(5) 0.087(6) C
C(16) 0.055(3) 0.057(3) 0.055(3) 0.020(4) 0.028(4) 0.055(4) C
C(21) 0.060(3) 0.049(2) 0.050(2) 0.046(4) 0.039(4) 0.040(4) C
C(22) 0.089(4) 0.063(3) 0.057(3) 0.069(5) 0.044(5) 0.030(5) C
C(23) 0.140(6) 0.083(4) 0.087(4) 0.136(8) 0.131(9) 0.062(7) C
C(24) 0.102(5) 0.108(5) 0.134(6) 0.147(9) 0.137(9) 0.145(9) C
C(25) 0.070(3) 0.095(4) 0.111(5) 0.081(6) 0.084(7) 0.128(8) C
C(26) 0.060(3) 0.064(3) 0.067(3) 0.045(5) 0.048(5) 0.058(5) C
C(31) 0.056(2) 0.043(2) 0.040(2) 0.028(4) 0.016(4) 0.023(3) C
C(32) 0.092(4) 0.052(3) 0.085(4) 0.055(5) 0.096(6) 0.048(5) C
C(33) 0.131(5) 0.062(3) 0.113(5) 0.096(7) 0.122(9) 0.050(7) C
C(34) 0.106(4) 0.049(3) 0.093(4) 0.055(6) 0.044(7) 0.041(6) C
C(35) 0.075(3) 0.048(3) 0.077(3) 0.008(5) 0.017(5) 0.058(5) C
C(36) 0.055(2) 0.049(2) 0.052(3) 0.018(4) 0.014(4) 0.033(4) C
C(41) 0.0369(18) 0.0389(19) 0.045(2) 0.028(3) 0.004(3) 0.025(3) C
C(42) 0.057(3) 0.090(3) 0.049(3) 0.067(5) 0.023(4) 0.039(5) C
C(43) 0.075(3) 0.101(4) 0.048(3) 0.072(6) 0.002(5) 0.047(5) C
C(44) 0.057(3) 0.063(3) 0.082(4) 0.043(5) -0.030(5) 0.047(5) C
C(45) 0.040(2) 0.058(3) 0.094(4) 0.036(4) 0.006(5) 0.040(5) C
C(46) 0.042(2) 0.054(2) 0.061(3) 0.034(4) 0.016(4) 0.033(4) C
C(51) 0.043(2) 0.043(2) 0.036(2) 0.038(3) 0.019(3) 0.019(3) C
C(52) 0.082(3) 0.047(2) 0.063(3) 0.057(5) 0.054(5) 0.040(4) C
C(53) 0.075(3) 0.047(2) 0.059(3) 0.060(5) 0.028(5) 0.009(4) C
C(54) 0.099(4) 0.090(4) 0.047(3) 0.114(6) 0.059(5) 0.036(5) C
C(55) 0.215(8) 0.109(5) 0.093(4) 0.213(10) 0.205(10) 0.131(8) C
C(56) 0.150(5) 0.070(3) 0.079(4) 0.139(7) 0.140(7) 0.087(6) C
C(61) 0.053(4) 0.043(3) 0.041(3) 0.025(5) 0.021(6) 0.024(5) C
C(62) 0.122(7) 0.043(4) 0.116(7) 0.041(8) -0.085(11) 0.039(8) C
C(63) 0.219(13) 0.039(4) 0.117(8) 0.046(12) -0.145(16) -0.001(9) C
C(64) 0.180(10) 0.051(4) 0.081(6) 0.128(12) 0.087(13) 0.052(8) C
C(65) 0.115(6) 0.125(7) 0.131(7) 0.197(12) 0.175(12) 0.203(13) C
C(66) 0.060(4) 0.072(4) 0.099(5) 0.066(7) 0.050(7) 0.103(8) C
Cl(1) 0.232(4) 0.120(2) 0.230(4) 0.135(4) -0.011(6) 0.122(5) Cl
Cl(2) 0.175(3) 0.120(2) 0.233(4) 0.052(2) 0.050(3) 0.090(3) Cl
Cl(2*) 0.144(7) 0.092(5) 0.141(8) 0.014(5) 0.009(6) 0.029(5) Cl
C(1S) 0.140(13) 0.164(15) 0.170(16) 0.022(11) 0.018(12) 0.090(14) C

loop_
_atom_site_label
_atom_site_fract_x
_atom_site_fract_y
_atom_site_fract_z
_atom_site_U_iso_or_equiv
_atom_site_thermal_displace_type
_atom_site_calc_flag
_atom_site_refinement_flags
_atom_site_occupancy
_atom_site_type_symbol
I(1) 1.21051(3) 0.48149(2) 0.377246(16) 0.05622(17) Uani d . 1 I
I(2) 1.33077(4) -0.01998(3) 0.17178(2) 0.0692(2) Uani d . 1 I
Fe 0.96263(6) 0.14047(5) 0.13720(3) 0.0452(3) Uani d . 1 Fe
P(1) 1.05705(11) 0.07314(8) 0.36654(5) 0.0432(6) Uani d . 1 P
P(2) 1.44456(10) 0.38127(8) 0.19183(5) 0.0390(5) Uani d . 1 P
C(1A) 1.0982(4) 0.1303(3) 0.2929(2) 0.044(2) Uani d . 1 C
C(1B) 1.2825(4) 0.2873(3) 0.2016(2) 0.043(2) Uani d . 1 C
C(11A) 0.8667(5) 0.1350(4) 0.2213(3) 0.061(3) Uani d . 1 C
C(12A) 0.7691(5) 0.0674(5) 0.1538(3) 0.072(4) Uani d . 1 C
C(13A) 0.8183(5) -0.0174(4) 0.1184(3) 0.068(3) Uani d . 1 C
C(14A) 0.9437(4) -0.0051(3) 0.1629(2) 0.051(3) Uani d . 1 C
C(15A) 0.9759(4) 0.0894(3) 0.2279(2) 0.043(2) Uani d . 1 C
C(21A) 1.1087(5) 0.1626(4) 0.0757(2) 0.056(3) Uani d . 1 C
C(22A) 0.9795(6) 0.1606(5) 0.0376(3) 0.074(3) Uani d . 1 C
C(23A) 0.9433(5) 0.2482(4) 0.0799(3) 0.071(3) Uani d . 1 C
C(24A) 1.0501(4) 0.3075(3) 0.1459(3) 0.054(3) Uani d . 1 C
C(25A) 1.1538(4) 0.2546(3) 0.1432(2) 0.044(2) Uani d . 1 C
C(11) 1.2102(4) 0.1384(3) 0.4414(2) 0.048(3) Uani d . 1 C
C(12) 1.2853(5) 0.2541(4) 0.4619(3) 0.065(3) Uani d . 1 C
C(13) 1.4054(5) 0.3031(4) 0.5168(3) 0.071(3) Uani d . 1 C
C(14) 1.4533(5) 0.2380(5) 0.5527(3) 0.072(3) Uani d . 1 C
C(15) 1.3803(5) 0.1244(5) 0.5332(3) 0.070(3) Uani d . 1 C
C(16) 1.2596(5) 0.0736(4) 0.4776(2) 0.056(3) Uani d . 1 C
C(21) 0.9095(4) 0.1045(3) 0.3924(2) 0.050(3) Uani d . 1 C
C(22) 0.9260(6) 0.1922(4) 0.4564(3) 0.068(3) Uani d . 1 C
C(23) 0.8095(8) 0.2204(5) 0.4712(4) 0.091(5) Uani d . 1 C
C(24) 0.6812(7) 0.1637(6) 0.4226(5) 0.095(6) Uani d . 1 C
C(25) 0.6639(6) 0.0776(5) 0.3597(4) 0.081(4) Uani d . 1 C
C(26) 0.7771(5) 0.0482(4) 0.3449(3) 0.061(3) Uani d . 1 C
C(31) 1.0197(4) -0.0774(3) 0.3406(2) 0.048(3) Uani d . 1 C
C(32) 1.1077(6) -0.1206(4) 0.3037(3) 0.072(4) Uani d . 1 C
C(33) 1.0967(7) -0.2314(5) 0.2928(4) 0.096(5) Uani d . 1 C
C(34) 0.9989(7) -0.3004(4) 0.3180(3) 0.083(4) Uani d . 1 C
C(35) 0.9101(5) -0.2596(4) 0.3533(3) 0.070(3) Uani d . 1 C
C(36) 0.9209(4) -0.1474(4) 0.3652(2) 0.055(3) Uani d . 1 C
C(41) 1.5821(4) 0.3946(3) 0.2656(2) 0.041(2) Uani d . 1 C
C(42) 1.5621(5) 0.4158(4) 0.3361(3) 0.064(3) Uani d . 1 C
C(43) 1.6699(6) 0.4331(5) 0.3940(3) 0.075(4) Uani d . 1 C
C(44) 1.7979(5) 0.4292(4) 0.3807(3) 0.071(3) Uani d . 1 C
C(45) 1.8170(4) 0.4083(4) 0.3108(3) 0.066(3) Uani d . 1 C
C(46) 1.7097(4) 0.3899(4) 0.2532(2) 0.053(3) Uani d . 1 C
C(51) 1.4833(4) 0.3244(3) 0.1057(2) 0.041(2) Uani d . 1 C
C(52) 1.4846(5) 0.2145(4) 0.0849(3) 0.061(3) Uani d . 1 C
C(53) 1.5228(5) 0.1726(4) 0.0211(3) 0.061(3) Uani d . 1 C
C(54) 1.5564(6) 0.2359(5) -0.0224(3) 0.072(4) Uani d . 1 C
C(55) 1.5557(9) 0.3446(6) -0.0031(3) 0.113(6) Uani d . 1 C
C(56) 1.5189(7) 0.3893(4) 0.0619(3) 0.084(4) Uani d . 1 C
C(61) 1.4322(6) 0.5161(5) 0.1987(4) 0.047(4) Uani d . 0.75 C
C(62) 1.5387(10) 0.6094(6) 0.2449(5) 0.105(6) Uani d . 0.75 C
C(63) 1.5409(14) 0.7186(6) 0.2494(6) 0.148(9) Uani d . 0.75 C
C(64) 1.4331(13) 0.7304(7) 0.2114(5) 0.096(8) Uani d . 0.75 C
C(65) 1.3298(9) 0.6413(8) 0.1657(5) 0.092(8) Uani d . 0.75 C
C(66) 1.3247(7) 0.5310(6) 0.1582(4) 0.069(5) Uani d . 0.75 C
Cl(1) 1.9516(4) 0.5388(3) 0.1027(2) 0.198(3) Uani d . 0.75 Cl
Cl(1*) 1.914(3) 0.577(3) 0.0478(16) 0.136(8) Uiso d . 0.25 Cl
Cl(2) 1.8012(4) 0.6732(3) 0.0621(3) 0.169(4) Uani d . 0.75 Cl
Cl(2*) 1.7946(10) 0.6934(7) 0.1386(6) 0.136(7) Uani d . 0.25 Cl
C(1S) 1.9604(17) 0.6621(17) 0.0762(11) 0.160(16) Uani d . 0.75 C
C(1S*) 1.920(6) 0.679(5) 0.109(3) 0.13(2) Uiso d . 0.25 C
C(61*) 1.4728 0.5355 0.2018 0.03 Uani d . 0.25 C
C(62*) 1.6034 0.6104 0.2031 0.05 Uani d . 0.25 C
C(63*) 1.6193 0.7214 0.2049 0.05 Uani d . 0.25 C
C(64*) 1.5045 0.7575 0.2052 0.05 Uani d . 0.25 C
C(65*) 1.3739 0.6827 0.2039 0.19 Uani d . 0.25 C
C(66*) 1.3580 0.5717 0.2022 0.08 Uani d . 0.25 C
H(11A) 0.860 0.199 0.256 0.0776 Uiso calc . 1 H
H(12A) 0.684 0.077 0.135 0.0848 Uiso calc . 1 H
H(13A) 0.774 -0.073 0.072 0.0700 Uiso calc . 1 H
H(14A) 0.998 -0.052 0.152 0.0591 Uiso calc . 1 H
H(1AA) 1.172 0.108 0.277 0.0522 Uiso calc . 1 H
H(1AB) 1.129 0.211 0.312 0.0522 Uiso calc . 1 H
H(21A) 1.157 0.112 0.059 0.0643 Uiso calc . 1 H
H(22A) 0.926 0.109 -0.009 0.0760 Uiso calc . 1 H
H(23A) 0.862 0.265 0.067 0.0810 Uiso calc . 1 H
H(24A) 1.053 0.371 0.185 0.0637 Uiso calc . 1 H
H(1BA) 1.265 0.324 0.247 0.0544 Uiso calc . 1 H
H(1BB) 1.297 0.219 0.204 0.0544 Uiso calc . 1 H
H(12) 1.253 0.300 0.438 0.0696 Uiso calc . 1 H
H(13) 1.456 0.382 0.530 0.0739 Uiso calc . 1 H
H(14) 1.537 0.273 0.590 0.0767 Uiso calc . 1 H
H(15) 1.413 0.080 0.558 0.0812 Uiso calc . 1 H
H(16) 1.209 -0.006 0.464 0.0657 Uiso calc . 1 H
H(22) 1.015 0.232 0.490 0.0795 Uiso calc . 1 H
H(23) 0.820 0.279 0.515 0.1131 Uiso calc . 1 H
H(24) 0.603 0.185 0.433 0.1250 Uiso calc . 1 H
H(25) 0.574 0.039 0.327 0.1021 Uiso calc . 1 H
H(26) 0.765 -0.012 0.301 0.0738 Uiso calc . 1 H
H(32) 1.175 -0.074 0.286 0.0865 Uiso calc . 1 H
H(33) 1.157 -0.261 0.268 0.1133 Uiso calc . 1 H
H(34) 0.993 -0.377 0.311 0.0926 Uiso calc . 1 H
H(35) 0.841 -0.308 0.370 0.0764 Uiso calc . 1 H
H(36) 0.860 -0.119 0.390 0.0620 Uiso calc . 1 H
H(42) 1.474 0.418 0.345 0.0752 Uiso calc . 1 H
H(43) 1.656 0.448 0.443 0.0846 Uiso calc . 1 H
H(44) 1.872 0.441 0.420 0.0773 Uiso calc . 1 H
H(45) 1.905 0.406 0.302 0.0736 Uiso calc . 1 H
H(46) 1.723 0.374 0.205 0.0627 Uiso calc . 1 H
H(52) 1.460 0.168 0.115 0.0740 Uiso calc . 1 H
H(53) 1.525 0.097 0.008 0.0704 Uiso calc . 1 H
H(54) 1.580 0.205 -0.067 0.0887 Uiso calc . 1 H
H(55) 1.581 0.390 -0.034 0.1482 Uiso calc . 1 H
H(56) 1.518 0.465 0.076 0.1100 Uiso calc . 1 H
H(62) 1.615 0.602 0.275 0.1040 Uiso calc . 0.75 H
H(63) 1.616 0.783 0.281 0.1374 Uiso calc . 0.75 H
H(64) 1.432 0.805 0.218 0.1090 Uiso calc . 0.75 H
H(65) 1.253 0.652 0.136 0.1261 Uiso calc . 0.75 H
H(66) 1.248 0.468 0.125 0.0836 Uiso calc . 0.75 H
H(1SA) 1.979 0.641 0.031 0.1977 Uiso calc . 0.75 H
H(1SB) 2.015 0.715 0.113 0.1977 Uiso calc . 0.75 H
H(62*) 1.683 0.585 0.201 0.0562 Uiso calc . 0.25 H
H(63*) 1.708 0.772 0.204 0.0645 Uiso calc . 0.25 H
H(64*) 1.514 0.832 0.207 0.0548 Uiso calc . 0.25 H
H(65*) 1.296 0.705 0.205 0.1141 Uiso calc . 0.25 H
H(66*) 1.272 0.519 0.201 0.0730 Uiso calc . 0.25 H

loop_
_atom_type_symbol
_atom_type_scat_dispersion_real
_atom_type_scat_dispersion_imag
_atom_type_scat_source
C 0.002 0.002 'International Tables Vol. IV Table 2.2B'
H 0.000 0.000 'International Tables Vol. IV Table 2.2B'
P 0.090 0.095 'International Tables Vol. IV Table 2.2B'
Cl 0.132 0.159 'International Tables Vol. IV Table 2.2B'
Fe 0.301 0.845 'International Tables Vol. IV Table 2.2B'
I -0.726 1.812 'International Tables Vol. IV Table 2.2B'

loop_
_geom_angle_atom_site_label_1
_geom_angle_atom_site_label_2
_geom_angle_atom_site_label_3
_geom_angle_site_symmetry_1
_geom_angle
_geom_angle_publ_flag
C(11A) Fe C(12A) . 40.6(2) no
C(11A) Fe C(13A) . 68.3(2) no
C(11A) Fe C(14A) . 68.70(17) no
C(11A) Fe C(15A) . 41.03(16) no
C(11A) Fe C(21A) . 163.93(19) no
C(11A) Fe C(22A) . 153.9(2) no
C(11A) Fe C(23A) . 119.4(2) no
C(11A) Fe C(24A) . 107.04(18) no
C(11A) Fe C(25A) . 126.06(18) no
C(12A) Fe C(13A) . 40.2(2) no
C(12A) Fe C(14A) . 67.49(19) no
C(12A) Fe C(15A) . 68.18(17) no
C(12A) Fe C(21A) . 154.4(2) no
C(12A) Fe C(22A) . 119.6(2) no
C(12A) Fe C(23A) . 106.91(19) no
C(12A) Fe C(24A) . 125.0(2) no
C(12A) Fe C(25A) . 163.0(2) no
C(13A) Fe C(14A) . 39.65(19) no
C(13A) Fe C(15A) . 67.97(17) no
C(13A) Fe C(21A) . 120.4(2) no
C(13A) Fe C(22A) . 107.8(2) no
C(13A) Fe C(23A) . 124.84(19) no
C(13A) Fe C(24A) . 161.82(19) no
C(13A) Fe C(25A) . 155.72(19) no
C(14A) Fe C(15A) . 41.01(15) no
C(14A) Fe C(21A) . 108.54(17) no
C(14A) Fe C(22A) . 125.7(2) no
C(14A) Fe C(23A) . 161.5(2) no
C(14A) Fe C(24A) . 156.85(17) no
C(14A) Fe C(25A) . 121.93(16) no
C(15A) Fe C(21A) . 126.60(17) no
C(15A) Fe C(22A) . 163.5(2) no
C(15A) Fe C(23A) . 155.3(2) no
C(15A) Fe C(24A) . 120.84(17) no
C(15A) Fe C(25A) . 108.69(15) no
C(21A) Fe C(22A) . 40.6(2) no
C(21A) Fe C(23A) . 68.4(2) no
C(21A) Fe C(24A) . 68.92(17) no
C(21A) Fe C(25A) . 40.88(16) no
C(22A) Fe C(23A) . 40.2(3) no
C(22A) Fe C(24A) . 68.3(2) no
C(22A) Fe C(25A) . 68.25(17) no
C(23A) Fe C(24A) . 40.79(19) no
C(23A) Fe C(25A) . 68.55(16) no
C(24A) Fe C(25A) . 41.03(15) no
C(1A) P(1) C(11) . 107.23(18) no
C(1A) P(1) C(21) . 108.74(18) no
C(1A) P(1) C(31) . 112.46(17) no
C(11) P(1) C(21) . 111.81(19) no
C(11) P(1) C(31) . 106.86(19) no
C(21) P(1) C(31) . 109.75(19) no
C(1B) P(2) C(41) . 106.93(17) no
C(1B) P(2) C(51) . 111.54(17) no
C(1B) P(2) C(61) . 109.8(2) no
C(41) P(2) C(51) . 109.13(17) no
C(41) P(2) C(61) . 109.9(2) no
C(51) P(2) C(61) . 109.5(3) no
P(1) C(1A) C(15A) . 113.4(3) no
P(2) C(1B) C(25A) . 117.5(3) no
Fe C(11A) C(12A) . 70.3(3) no
Fe C(11A) C(15A) . 69.9(2) no
C(12A) C(11A) C(15A) . 107.5(4) no
Fe C(12A) C(11A) . 69.0(3) no
Fe C(12A) C(13A) . 70.0(3) no
C(11A) C(12A) C(13A) . 108.4(4) no
Fe C(13A) C(12A) . 69.7(3) no
Fe C(13A) C(14A) . 70.0(2) no
C(12A) C(13A) C(14A) . 108.7(4) no
Fe C(14A) C(13A) . 70.3(3) no
Fe C(14A) C(15A) . 69.3(2) no
C(13A) C(14A) C(15A) . 108.3(4) no
Fe C(15A) C(1A) . 128.4(3) no
Fe C(15A) C(11A) . 69.1(2) no
Fe C(15A) C(14A) . 69.7(2) no
C(1A) C(15A) C(11A) . 126.1(4) no
C(1A) C(15A) C(14A) . 126.7(3) no
C(11A) C(15A) C(14A) . 107.2(4) no
Fe C(21A) C(22A) . 69.5(3) no
Fe C(21A) C(25A) . 69.6(2) no
C(22A) C(21A) C(25A) . 107.3(4) no
Fe C(22A) C(21A) . 70.0(2) no
Fe C(22A) C(23A) . 69.9(3) no
C(21A) C(22A) C(23A) . 109.1(4) no
Fe C(23A) C(22A) . 69.9(3) no
Fe C(23A) C(24A) . 69.7(2) no
C(22A) C(23A) C(24A) . 108.3(4) no
Fe C(24A) C(23A) . 69.5(3) no
Fe C(24A) C(25A) . 69.7(2) no
C(23A) C(24A) C(25A) . 107.4(4) no
Fe C(25A) C(1B) . 125.0(3) no
Fe C(25A) C(21A) . 69.6(2) no
Fe C(25A) C(24A) . 69.3(2) no
C(1B) C(25A) C(21A) . 126.3(4) no
C(1B) C(25A) C(24A) . 125.8(3) no
C(21A) C(25A) C(24A) . 107.8(4) no
P(1) C(11) C(12) . 120.4(3) no
P(1) C(11) C(16) . 120.8(3) no
C(12) C(11) C(16) . 118.7(4) no
C(11) C(12) C(13) . 120.5(4) no
C(12) C(13) C(14) . 120.4(4) no
C(13) C(14) C(15) . 119.7(4) no
C(14) C(15) C(16) . 120.7(4) no
C(11) C(16) C(15) . 120.1(4) no
P(1) C(21) C(22) . 121.3(4) no
P(1) C(21) C(26) . 119.7(3) no
C(22) C(21) C(26) . 118.8(4) no
C(21) C(22) C(23) . 119.4(5) no
C(22) C(23) C(24) . 120.0(5) no
C(23) C(24) C(25) . 121.0(5) no
C(24) C(25) C(26) . 119.5(6) no
C(21) C(26) C(25) . 121.2(5) no
P(1) C(31) C(32) . 118.0(3) no
P(1) C(31) C(36) . 122.1(3) no
C(32) C(31) C(36) . 119.2(4) no
C(31) C(32) C(33) . 119.9(4) no
C(32) C(33) C(34) . 120.5(5) no
C(33) C(34) C(35) . 120.2(5) no
C(34) C(35) C(36) . 119.8(4) no
C(31) C(36) C(35) . 120.3(4) no
P(2) C(41) C(42) . 119.2(3) no
P(2) C(41) C(46) . 121.0(3) no
C(42) C(41) C(46) . 119.7(4) no
C(41) C(42) C(43) . 119.9(4) no
C(42) C(43) C(44) . 119.7(5) no
C(43) C(44) C(45) . 120.2(4) no
C(44) C(45) C(46) . 120.2(4) no
C(41) C(46) C(45) . 120.3(4) no
P(2) C(51) C(52) . 119.8(3) no
P(2) C(51) C(56) . 121.1(3) no
C(52) C(51) C(56) . 119.0(4) no
C(51) C(52) C(53) . 120.2(4) no
C(52) C(53) C(54) . 120.8(4) no
C(53) C(54) C(55) . 120.0(4) no
C(54) C(55) C(56) . 120.1(5) no
C(51) C(56) C(55) . 119.8(4) no
P(2) C(61) C(62) . 118.0(5) no
P(2) C(61) C(66) . 123.5(5) no
C(61) C(62) C(63) . 121.2(7) no
C(62) C(63) C(64) . 118.9(8) no
C(63) C(64) C(65) . 120.7(7) no
C(64) C(65) C(66) . 122.2(7) no
C(61) C(66) C(65) . 118.3(7) no
Cl(1) C(1S) Cl(2) . 110.0(10) no
I(1) H(45) C(45) 1_655 142.6 yes
I(1) H(12) C(12) . 167.8 yes
I(1) H(1BA) C(1B) . 167.4 yes
I(1) H(42) C(42) . 168.0 yes
I(1) H(1AB) C(1A) . 175.9 yes
I(2) H(52) C(52) . 164.5 yes
I(2) H(32) C(32) . 154.4 yes
I(2) H(64) C(64) 1_565 153.4 yes
I(2) H(1BB) C(1B) . 167.2 yes
I(2) H(54) C(54) 2_855 151.8 yes

loop_
_geom_bond_atom_site_label_1
_geom_bond_atom_site_label_2
_geom_bond_site_symmetry_1
_geom_bond_site_symmetry_2
_geom_bond_distance
_geom_bond_publ_flag
Fe C(11A) . . 2.025(4) yes
Fe C(12A) . . 2.042(5) yes
Fe C(13A) . . 2.046(4) yes
Fe C(14A) . . 2.042(4) yes
Fe C(15A) . . 2.036(4) yes
Fe C(21A) . . 2.045(4) yes
Fe C(22A) . . 2.038(5) yes
Fe C(23A) . . 2.037(4) yes
Fe C(24A) . . 2.039(4) yes
Fe C(25A) . . 2.045(4) yes
P(1) C(1A) . . 1.818(4) yes
P(1) C(11) . . 1.794(4) yes
P(1) C(21) . . 1.788(4) yes
P(1) C(31) . . 1.794(4) yes
P(2) C(1B) . . 1.815(4) yes
P(2) C(41) . . 1.797(4) yes
P(2) C(51) . . 1.792(4) yes
P(2) C(61) . . 1.769(6) yes
C(1A) C(15A) . . 1.502(5) yes
C(1B) C(25A) . . 1.486(5) yes
C(11A) C(12A) . . 1.412(7) no
C(11A) C(15A) . . 1.423(6) no
C(12A) C(13A) . . 1.406(8) no
C(13A) C(14A) . . 1.386(6) no
C(14A) C(15A) . . 1.429(5) no
C(21A) C(22A) . . 1.415(7) no
C(21A) C(25A) . . 1.428(6) no
C(22A) C(23A) . . 1.401(9) no
C(23A) C(24A) . . 1.421(6) no
C(24A) C(25A) . . 1.431(5) no
C(11) C(12) . . 1.389(6) no
C(11) C(16) . . 1.388(6) no
C(12) C(13) . . 1.368(7) no
C(13) C(14) . . 1.380(8) no
C(14) C(15) . . 1.363(8) no
C(15) C(16) . . 1.377(7) no
C(21) C(22) . . 1.398(6) no
C(21) C(26) . . 1.392(6) no
C(22) C(23) . . 1.398(8) no
C(23) C(24) . . 1.370(12) no
C(24) C(25) . . 1.371(11) no
C(25) C(26) . . 1.373(7) no
C(31) C(32) . . 1.385(6) no
C(31) C(36) . . 1.378(6) no
C(32) C(33) . . 1.368(7) no
C(33) C(34) . . 1.372(9) no
C(34) C(35) . . 1.363(9) no
C(35) C(36) . . 1.385(6) no
C(41) C(42) . . 1.379(6) no
C(41) C(46) . . 1.381(5) no
C(42) C(43) . . 1.381(7) no
C(43) C(44) . . 1.389(8) no
C(44) C(45) . . 1.364(8) no
C(45) C(46) . . 1.371(6) no
C(51) C(52) . . 1.386(5) no
C(51) C(56) . . 1.357(6) no
C(52) C(53) . . 1.375(6) no
C(53) C(54) . . 1.335(7) no
C(54) C(55) . . 1.369(8) no
C(55) C(56) . . 1.396(7) no
C(61) C(62) . . 1.355(9) no
C(61) C(66) . . 1.357(9) no
C(62) C(63) . . 1.394(10) no
C(63) C(64) . . 1.314(16) no
C(64) C(65) . . 1.311(16) no
C(65) C(66) . . 1.388(10) no
P(2) C(61*) . . 1.89 no
Cl(1) C(1S) . . 1.79(2) no
Cl(2) C(1S) . . 1.68(2) no

loop_
_geom_contact_atom_site_label_1
_geom_contact_atom_site_label_2
_geom_contact_distance
_geom_contact_site_symmetry_2
_geom_contact_publ_flag
I(1) H(45) 3.011 1_455 yes
I(1) H(12) 3.013 . yes
I(1) H(1BA) 3.048 . yes
I(1) H(42) 3.157 . yes
I(1) H(1AB) 3.212 . yes
I(2) H(52) 2.973 . yes
I(2) H(32) 3.007 . yes
I(2) H(64) 3.049 1_545 yes
I(2) H(1BB) 3.147 . yes
I(2) H(54) 3.169 2_855 yes
I(1) C(1A) 4.160(4) . no
I(1) C(1B) 3.981(4) . yes
I(1) C(24A) 4.282(5) . no
I(1) C(12) 3.947(5) . yes
I(1) C(13) 3.970(5) 2_866 yes
I(1) C(14) 3.957(5) 2_866 yes
I(1) C(23) 4.291(5) 2_766 no
I(1) C(42) 4.091(4) . yes
I(1) C(43) 4.181(5) 2_866 no
I(1) C(44) 4.103(5) 1_455 yes
I(1) C(45) 3.810(4) 1_455 yes
I(2) C(1A) 4.125(4) . yes
I(2) C(1B) 4.079(4) . yes
I(2) C(14A) 4.024(4) . yes
I(2) C(25) 4.254(6) 1_655 no
I(2) C(32) 3.886(5) . yes
I(2) C(54) 4.032(4) 2_855 yes
I(2) C(52) 3.897(4) . yes
I(2) C(64) 3.921(8) 1_545 yes
I(2) C(64*) 3.968 1_545 yes
I(2) C(65*) 4.215 1_545 no

loop_
_geom_torsion_atom_site_label_1
_geom_torsion_atom_site_label_2
_geom_torsion_atom_site_label_3
_geom_torsion_atom_site_label_4
_geom_torsion
_geom_torsion_publ_flag
C(12A) Fe C(11A) C(15A) 118.0(3) no
C(13A) Fe C(11A) C(12A) -37.1(2) no
C(13A) Fe C(11A) C(15A) 81.0(2) no
C(14A) Fe C(11A) C(12A) -79.8(2) no
C(14A) Fe C(11A) C(15A) 38.2(2) no
C(15A) Fe C(11A) C(12A) -118.0(3) no
C(21A) Fe C(11A) C(12A) -162.9(3) no
C(21A) Fe C(11A) C(15A) -44.9(2) no
C(22A) Fe C(11A) C(12A) 49.1(2) no
C(22A) Fe C(11A) C(15A) 167.1(3) no
C(23A) Fe C(11A) C(12A) 81.7(3) no
C(23A) Fe C(11A) C(15A) -160.3(3) no
C(24A) Fe C(11A) C(12A) 124.3(3) no
C(24A) Fe C(11A) C(15A) -117.7(3) no
C(25A) Fe C(11A) C(12A) 165.5(3) no
C(25A) Fe C(11A) C(15A) -76.5(2) no
C(11A) Fe C(12A) C(13A) -119.9(3) no
C(13A) Fe C(12A) C(11A) 119.9(3) no
C(14A) Fe C(12A) C(11A) 83.1(2) no
C(14A) Fe C(12A) C(13A) -36.8(2) no
C(15A) Fe C(12A) C(11A) 38.6(2) no
C(15A) Fe C(12A) C(13A) -81.2(2) no
C(21A) Fe C(12A) C(11A) 169.1(3) no
C(21A) Fe C(12A) C(13A) 49.3(2) no
C(22A) Fe C(12A) C(11A) -157.5(3) no
C(22A) Fe C(12A) C(13A) 82.6(3) no
C(23A) Fe C(12A) C(11A) -115.7(3) no
C(23A) Fe C(12A) C(13A) 124.4(3) no
C(24A) Fe C(12A) C(11A) -74.6(2) no
C(24A) Fe C(12A) C(13A) 165.6(3) no
C(25A) Fe C(12A) C(11A) -44.0(2) no
C(25A) Fe C(12A) C(13A) -163.8(3) no
C(11A) Fe C(13A) C(12A) 37.4(2) no
C(11A) Fe C(13A) C(14A) -82.4(2) no
C(12A) Fe C(13A) C(14A) -119.8(3) no
C(14A) Fe C(13A) C(12A) 119.8(3) no
C(15A) Fe C(13A) C(12A) 81.8(2) no
C(15A) Fe C(13A) C(14A) -38.0(2) no
C(21A) Fe C(13A) C(12A) -157.7(3) no
C(21A) Fe C(13A) C(14A) 82.5(2) no
C(22A) Fe C(13A) C(12A) -115.1(3) no
C(22A) Fe C(13A) C(14A) 125.0(3) no
C(23A) Fe C(13A) C(12A) -74.1(2) no
C(23A) Fe C(13A) C(14A) 166.1(3) no
C(24A) Fe C(13A) C(12A) -40.9(2) no
C(24A) Fe C(13A) C(14A) -160.7(3) no
C(25A) Fe C(13A) C(12A) 168.6(3) no
C(25A) Fe C(13A) C(14A) 48.7(2) no
C(11A) Fe C(14A) C(13A) 81.3(2) no
C(11A) Fe C(14A) C(15A) -38.2(2) no
C(12A) Fe C(14A) C(13A) 37.3(2) no
C(12A) Fe C(14A) C(15A) -82.1(2) no
C(13A) Fe C(14A) C(15A) -119.5(2) no
C(15A) Fe C(14A) C(13A) 119.5(3) no
C(21A) Fe C(14A) C(13A) -115.6(3) no
C(21A) Fe C(14A) C(15A) 124.9(2) no
C(22A) Fe C(14A) C(13A) -73.8(2) no
C(22A) Fe C(14A) C(15A) 166.7(3) no
C(23A) Fe C(14A) C(13A) -38.4(2) no
C(23A) Fe C(14A) C(15A) -157.9(3) no
C(24A) Fe C(14A) C(13A) 164.8(3) no
C(24A) Fe C(14A) C(15A) 45.3(2) no
C(25A) Fe C(14A) C(13A) -158.6(3) no
C(25A) Fe C(14A) C(15A) 81.9(2) no
C(11A) Fe C(15A) C(1A) -120.1(2) no
C(11A) Fe C(15A) C(14A) 118.6(2) no
C(12A) Fe C(15A) C(1A) -158.4(2) no
C(12A) Fe C(15A) C(11A) -38.3(2) no
C(12A) Fe C(15A) C(14A) 80.3(2) no
C(13A) Fe C(15A) C(1A) 158.1(2) no
C(13A) Fe C(15A) C(11A) -81.8(2) no
C(13A) Fe C(15A) C(14A) 36.8(2) no
C(14A) Fe C(15A) C(1A) 121.3(2) no
C(14A) Fe C(15A) C(11A) -118.6(2) no
C(21A) Fe C(15A) C(1A) 45.8(2) no
C(21A) Fe C(15A) C(11A) 165.9(3) no
C(21A) Fe C(15A) C(14A) -75.5(2) no
C(22A) Fe C(15A) C(1A) 80.2(2) no
C(22A) Fe C(15A) C(11A) -159.7(3) no
C(22A) Fe C(15A) C(14A) -41.1(2) no
C(23A) Fe C(15A) C(1A) -75.3(2) no
C(23A) Fe C(15A) C(11A) 44.8(2) no
C(23A) Fe C(15A) C(14A) 163.4(3) no
C(24A) Fe C(15A) C(1A) -39.7(2) no
C(24A) Fe C(15A) C(11A) 80.4(2) no
C(24A) Fe C(15A) C(14A) -161.0(2) no
C(25A) Fe C(15A) C(1A) 3.80(10) no
C(25A) Fe C(15A) C(11A) 123.9(2) no
C(25A) Fe C(15A) C(14A) -117.5(2) no
C(11A) Fe C(21A) C(22A) -159.0(3) no
C(11A) Fe C(21A) C(25A) -40.4(2) no
C(12A) Fe C(21A) C(22A) 47.3(2) no
C(12A) Fe C(21A) C(25A) 165.9(3) no
C(13A) Fe C(21A) C(22A) 81.8(2) no
C(13A) Fe C(21A) C(25A) -159.6(3) no
C(14A) Fe C(21A) C(22A) 123.7(3) no
C(14A) Fe C(21A) C(25A) -117.7(2) no
C(15A) Fe C(21A) C(22A) 165.8(3) no
C(15A) Fe C(21A) C(25A) -75.6(2) no
C(22A) Fe C(21A) C(25A) 118.6(3) no
C(23A) Fe C(21A) C(22A) -36.8(2) no
C(23A) Fe C(21A) C(25A) 81.8(2) no
C(24A) Fe C(21A) C(22A) -80.8(2) no
C(24A) Fe C(21A) C(25A) 37.8(2) no
C(25A) Fe C(21A) C(22A) -118.6(3) no
C(11A) Fe C(22A) C(21A) 167.0(3) no
C(11A) Fe C(22A) C(23A) 46.7(2) no
C(12A) Fe C(22A) C(21A) -158.6(3) no
C(12A) Fe C(22A) C(23A) 81.1(3) no
C(13A) Fe C(22A) C(21A) -116.3(3) no
C(13A) Fe C(22A) C(23A) 123.4(3) no
C(14A) Fe C(22A) C(21A) -76.3(2) no
C(14A) Fe C(22A) C(23A) 163.4(3) no
C(15A) Fe C(22A) C(21A) -44.2(2) no
C(15A) Fe C(22A) C(23A) -164.4(3) no
C(21A) Fe C(22A) C(23A) -120.3(3) no
C(23A) Fe C(22A) C(21A) 120.3(3) no
C(24A) Fe C(22A) C(21A) 82.6(2) no
C(24A) Fe C(22A) C(23A) -37.7(2) no
C(25A) Fe C(22A) C(21A) 38.2(2) no
C(25A) Fe C(22A) C(23A) -82.1(3) no
C(11A) Fe C(23A) C(22A) -158.4(3) no
C(11A) Fe C(23A) C(24A) 82.0(2) no
C(12A) Fe C(23A) C(22A) -116.1(3) no
C(12A) Fe C(23A) C(24A) 124.4(3) no
C(13A) Fe C(23A) C(22A) -75.6(3) no
C(13A) Fe C(23A) C(24A) 164.8(3) no
C(14A) Fe C(23A) C(22A) -46.7(2) no
C(14A) Fe C(23A) C(24A) -166.3(3) no
C(15A) Fe C(23A) C(22A) 169.5(3) no
C(15A) Fe C(23A) C(24A) 50.0(2) no
C(21A) Fe C(23A) C(22A) 37.2(2) no
C(21A) Fe C(23A) C(24A) -82.4(2) no
C(22A) Fe C(23A) C(24A) -119.5(3) no
C(24A) Fe C(23A) C(22A) 119.5(3) no
C(25A) Fe C(23A) C(22A) 81.3(3) no
C(25A) Fe C(23A) C(24A) -38.3(2) no
C(11A) Fe C(24A) C(23A) -115.5(3) no
C(11A) Fe C(24A) C(25A) 125.9(3) no
C(12A) Fe C(24A) C(23A) -74.5(2) no
C(12A) Fe C(24A) C(25A) 166.9(3) no
C(13A) Fe C(24A) C(23A) -43.4(2) no
C(13A) Fe C(24A) C(25A) -162.1(3) no
C(14A) Fe C(24A) C(23A) 168.9(3) no
C(14A) Fe C(24A) C(25A) 50.3(2) no
C(15A) Fe C(24A) C(23A) -158.1(3) no
C(15A) Fe C(24A) C(25A) 83.2(2) no
C(21A) Fe C(24A) C(23A) 80.9(2) no
C(21A) Fe C(24A) C(25A) -37.7(2) no
C(22A) Fe C(24A) C(23A) 37.2(2) no
C(22A) Fe C(24A) C(25A) -81.4(2) no
C(23A) Fe C(24A) C(25A) -118.6(2) no
C(25A) Fe C(24A) C(23A) 118.6(3) no
C(11A) Fe C(25A) C(1B) 46.5(2) no
C(11A) Fe C(25A) C(21A) 167.2(3) no
C(11A) Fe C(25A) C(24A) -73.5(2) no
C(12A) Fe C(25A) C(1B) 80.5(2) no
C(12A) Fe C(25A) C(21A) -158.8(3) no
C(12A) Fe C(25A) C(24A) -39.5(2) no
C(13A) Fe C(25A) C(1B) -73.6(2) no
C(13A) Fe C(25A) C(21A) 47.1(2) no
C(13A) Fe C(25A) C(24A) 166.5(3) no
C(14A) Fe C(25A) C(1B) -39.2(2) no
C(14A) Fe C(25A) C(21A) 81.5(2) no
C(14A) Fe C(25A) C(24A) -159.1(2) no
C(15A) Fe C(25A) C(1B) 4.10(10) no
C(15A) Fe C(25A) C(21A) 124.8(2) no
C(15A) Fe C(25A) C(24A) -115.8(2) no
C(21A) Fe C(25A) C(1B) -120.7(2) no
C(21A) Fe C(25A) C(24A) 119.4(2) no
C(22A) Fe C(25A) C(1B) -158.6(2) no
C(22A) Fe C(25A) C(21A) -37.9(2) no
C(22A) Fe C(25A) C(24A) 81.4(2) no
C(23A) Fe C(25A) C(1B) 158.0(2) no
C(23A) Fe C(25A) C(21A) -81.3(2) no
C(23A) Fe C(25A) C(24A) 38.0(2) no
C(24A) Fe C(25A) C(1B) 120.0(2) no
C(24A) Fe C(25A) C(21A) -119.4(2) no
C(11) P(1) C(1A) C(15A) -176.0(3) no
C(21) P(1) C(1A) C(15A) -54.9(2) no
C(31) P(1) C(1A) C(15A) 66.8(2) no
C(41) P(2) C(1B) C(25A) -175.0(3) no
C(51) P(2) C(1B) C(25A) -55.7(2) no
C(61) P(2) C(1B) C(25A) 65.8(2) no
P(1) C(1A) C(15A) Fe 173.2(2) no
P(1) C(1A) C(15A) C(11A) 82.4(2) no
P(1) C(1A) C(15A) C(14A) -94.6(2) no
P(2) C(1B) C(25A) Fe 174.9(2) no
P(2) C(1B) C(25A) C(21A) 85.7(2) no
P(2) C(1B) C(25A) C(24A) -96.7(3) no
